data_7207922
loop_
_publ_author_name
'Djerdj, Igor'
'Popovi\'c, Jasminka'
'Stare, Jernej'
'Ambro\<zi\<c, Gabriela'
'\<Skapin, Sre\<co D.'
'Kozlev\<car, Bojan'
'Paji\'c, Damir'
'Jagli\<ci\'c, Zvonko'
'Orel, Zorica Crnjak'

_publ_section_title
;
 Nanocrystalline hybrid inorganic--organic one-dimensional chain systems
 tailored with 2- and 3-phenyl ring monocarboxylic acids
;
_journal_issue 20
_journal_name_full 'Journal of Materials Chemistry'
_journal_page_first 10255
_journal_paper_doi 10.1039/c2jm16213j
_journal_volume 22
_journal_year 2012
_chemical_formula_analytical VO(C14H9COO)2
_chemical_formula_sum 'C30 H18 O5 V'
_chemical_formula_weight 509.40
_chemical_name_systematic ' ?'
_space_group_IT_number 15
_symmetry_cell_setting monoclinic
_symmetry_space_group_name_Hall '-C 2yc'
_symmetry_space_group_name_H-M 'C 1 2/c 1'
_cell_angle_alpha 90.00000
_cell_angle_beta 91.53(4)
_cell_angle_gamma 90.00000
_cell_formula_units_Z 4
_cell_length_a 31.748(1)
_cell_length_b 9.875(1)
_cell_length_c 7.028(2)
_cell_measurement_temperature 293
_cell_volume 2202.6(7)
_computing_structure_refinement FULLPROF
_diffrn_ambient_temperature 293
_diffrn_radiation_type 'Cu K\a'
_diffrn_radiation_wavelength 1.54056
_diffrn_source X-ray
_pd_instr_location ' ?'
_pd_meas_2theta_range_inc 0.008002
_pd_meas_2theta_range_max 79.99600
_pd_meas_2theta_range_min 3.00400
_pd_meas_number_of_points 9625
_pd_proc_2theta_range_inc 0.008002
_pd_proc_2theta_range_max 79.9571
_pd_proc_2theta_range_min 2.9651
_pd_proc_ls_pref_orient_corr ' ?'
_pd_proc_ls_prof_R_factor 5.4046
_pd_proc_ls_prof_wR_expected 2.8341
_pd_proc_ls_prof_wR_factor 7.3394
_pd_proc_wavelength 1.540560
_pd_spec_mounting ' ?'
_refine_ls_number_parameters 92
_refine_ls_number_reflns 814
_refine_ls_number_restraints 51
_refine_ls_R_I_factor 10.7891
_cod_data_source_file c2jm16213j.txt
_cod_data_source_block VO(C14H9COO)2
_cod_depositor_comments
;
The following automatic conversions were performed:

'_symmetry_cell_setting' value 'Monoclinic' changed to 'monoclinic'
according to /home/saulius/struct/CIF-dictionaries/cif_core.dic
dictionary named 'cif_core.dic' version 2.4.1 from 2010-06-29.

Automatic conversion script
Id: cif_fix_values 1715 2011-07-08 13:25:40Z adriana 
;
_cod_original_cell_volume 2202.6(4)
_cod_database_code 7207922
_pd_proc_ls_prof_chi2 6.7064
_pd_proc_ls_prof_echi2 6.7064

loop_
_symmetry_equiv_pos_as_xyz
x,y,z
-x,y,-z+1/2
-x,-y,-z
x,-y,z+1/2
x+1/2,y+1/2,z
-x+1/2,y+1/2,-z+1/2
-x+1/2,-y+1/2,-z
x+1/2,-y+1/2,z+1/2

loop_
_atom_site_label
_atom_site_type_symbol
_atom_site_fract_x
_atom_site_fract_y
_atom_site_fract_z
_atom_site_occupancy
_atom_site_symmetry_multiplicity
_atom_site_Wyckoff_symbol
_atom_site_calc_flag
_atom_site_thermal_displace_type
_atom_site_U_iso_or_equiv
V19 V 0.0000 0.0000 0.0000 1.000 4 a d Uiso 0.12(5)
C1 C 0.1013 0.5893 0.8223 1.000 8 f d Uiso 0.07(15)
C2 C 0.1398 0.5166 0.7871 1.000 8 f d Uiso 0.07(15)
C3 C 0.0639 0.5136 0.8492 1.000 8 f d Uiso 0.07(15)
H3 H 0.0389 0.5586 0.8752 1.000 8 f d Uiso 0.00000
C4 C 0.1388 0.3731 0.7788 1.000 8 f d Uiso 0.07(15)
H4 H 0.1634 0.3253 0.7577 1.000 8 f d Uiso 0.00000
C5 C 0.0641 0.3746 0.8374 1.000 8 f d Uiso 0.07(15)
H5 H 0.0392 0.3265 0.8531 1.000 8 f d Uiso 0.00000
C6 C 0.1018 0.3042 0.8015 1.000 8 f d Uiso 0.07(15)
H6 H 0.1015 0.2102 0.7932 1.000 8 f d Uiso 0.00000
C7 C 0.1388 0.8056 0.7720 1.000 8 f d Uiso 0.07(15)
C8 C 0.1774 0.7293 0.7440 1.000 8 f d Uiso 0.07(15)
C9 C 0.1018 0.7322 0.8177 1.000 8 f d Uiso 0.07(15)
C10 C 0.1768 0.5878 0.7538 1.000 8 f d Uiso 0.07(15)
H10 H 0.2017 0.5400 0.7379 1.000 8 f d Uiso 0.00000
C11 C 0.1752 1.0114 0.6919 1.000 8 f d Uiso 0.07(15)
H11 H 0.1747 1.1042 0.6705 1.000 8 f d Uiso 0.00000
C12 C 0.2133 0.9392 0.6709 1.000 8 f d Uiso 0.07(15)
H12 H 0.2377 0.9853 0.6396 1.000 8 f d Uiso 0.00000
C13 C 0.1390 0.9459 0.7437 1.000 8 f d Uiso 0.07(15)
H13 H 0.1144 0.9953 0.7600 1.000 8 f d Uiso 0.00000
C14 C 0.2144 0.8010 0.6966 1.000 8 f d Uiso 0.07(15)
H14 H 0.2396 0.7544 0.6827 1.000 8 f d Uiso 0.00000
C15 C 0.0596 0.8057 0.8268 1.000 8 f d Uiso 0.07(15)
O16 O 0.0422(11) 0.8534(6) 0.6341(12) 1.000 8 f d Uiso 0.07(15)
O17 O 0.0379(17) 0.8285(7) 0.9828(17) 1.000 8 f d Uiso 0.07(15)
O18 O 0.0000 0.0000 0.2500 1.000 4 e d Uiso 0.07(15)

loop_
_atom_type_symbol
_atom_type_scat_Cromer_Mann_a1
_atom_type_scat_Cromer_Mann_b1
_atom_type_scat_Cromer_Mann_a2
_atom_type_scat_Cromer_Mann_b2
_atom_type_scat_Cromer_Mann_a3
_atom_type_scat_Cromer_Mann_b3
_atom_type_scat_Cromer_Mann_a4
_atom_type_scat_Cromer_Mann_b4
_atom_type_scat_Cromer_Mann_c
_atom_type_scat_dispersion_real
_atom_type_scat_dispersion_imag
_atom_type_scat_source
v 10.29710 6.86570 7.35110 0.43850 2.07030 26.89380 2.05710 102.47800 1.21990 0.03500 2.11000 International_Tables_for_Crystallography_Vol.C(1991)_Tables_6.1.1.4_and_6.1.1.5
c 2.31000 20.84390 1.02000 10.20750 1.58860 0.56870 0.86500 51.65120 0.21560 0.01700 0.00900 International_Tables_for_Crystallography_Vol.C(1991)_Tables_6.1.1.4_and_6.1.1.5
o 3.04850 13.27710 2.28680 5.70110 1.54630 0.32390 0.86700 32.90890 0.25080 0.04700 0.03200 International_Tables_for_Crystallography_Vol.C(1991)_Tables_6.1.1.4_and_6.1.1.5

loop_
_geom_angle_atom_site_label_1
_geom_angle_atom_site_label_2
_geom_angle_atom_site_label_3
_geom_angle
_geom_angle_site_symmetry_1
_geom_angle_site_symmetry_3
O17 V19 O16 91.4(4) 1566_011 26555_011

loop_
_geom_bond_atom_site_label_1
_geom_bond_atom_site_label_2
_geom_bond_distance
_geom_bond_site_symmetry_2
V19 O18 1.75(2) 28555_031
V19 O18 1.75(2) 28555_011
V19 O17 2.08(4) 27566_031
V19 O17 2.08(4) 27544_011
V19 O16 2.17(3) 26564_041
V19 O16 2.17(3) 26545_021
